data_7216892
loop_
_publ_author_name
'Anelli, Pier Lucio'
'Brocchetta, Marino'
'Maffezzoni, (the late) Costantino'
'Paoli, Paola'
'Rossi, Patrizia'
'Uggeri, Fulvio'
'Visigalli, Massimo'

_publ_section_title
;
 Syntheses and X-ray crystal structures of derivatives of
 2,2&#x2032;,4,4&#x2032;,6,6&#x2032;-hexaiodobiphenyl
;
_journal_issue 10
_journal_name_full 'Journal of the Chemical Society, Perkin Transactions 1'
_journal_page_first 1175
_journal_paper_doi 10.1039/b009666k
_journal_year 2001
_chemical_formula_moiety 'C18 H16 I6 O6'
_chemical_formula_sum 'C18 H16 I6 O6'
_chemical_formula_weight 1089.71
_chemical_name_systematic
;
3,3'-[(2,2',4,4',6,6'-hexaiodo-1,1'-biphenyl)-3,3'
diylbis(oxy)]bis(1,2-propanediol)
;
_space_group_IT_number 37
_symmetry_cell_setting orthorhombic
_symmetry_space_group_name_Hall 'C 2 -2c'
_symmetry_space_group_name_H-M 'C c c 2'
_atom_sites_solution_hydrogens geom
_atom_sites_solution_primary direct
_atom_sites_solution_secondary difmap
_audit_creation_method SHELXL-97
_cell_angle_alpha 90.00
_cell_angle_beta 90.00
_cell_angle_gamma 90.00
_cell_formula_units_Z 8
_cell_length_a 21.361(6)
_cell_length_b 29.226(6)
_cell_length_c 8.776(3)
_cell_measurement_reflns_used 25
_cell_measurement_temperature 298
_cell_measurement_theta_max 14
_cell_measurement_theta_min 9
_cell_volume 5479(3)
_computing_cell_refinement 'NONIUS CAD4'
_computing_data_collection 'NONIUS CAD4'
_computing_data_reduction 'NONIUS CAD4'
_computing_molecular_graphics 'ORTEP (Johnson, 1971)'
_computing_publication_material 'PARST (Nardelli, 1983)'
_computing_structure_refinement 'SHELXL-97 (Sheldrick, 1997)'
_computing_structure_solution 'SIR97 (Altomare et al., 1994)'
_diffrn_ambient_temperature 298
_diffrn_measured_fraction_theta_full 0.836
_diffrn_measured_fraction_theta_max 0.836
_diffrn_measurement_device_type 'NONIUS CAD4'
_diffrn_measurement_method q/2\q
_diffrn_radiation_monochromator graphite
_diffrn_radiation_source 'fine-focus sealed tube'
_diffrn_radiation_type MoK\a
_diffrn_radiation_wavelength 0.71069
_diffrn_reflns_av_R_equivalents 0.0000
_diffrn_reflns_av_sigmaI/netI 0.0316
_diffrn_reflns_limit_h_max 25
_diffrn_reflns_limit_h_min 0
_diffrn_reflns_limit_k_max 34
_diffrn_reflns_limit_k_min 0
_diffrn_reflns_limit_l_max 10
_diffrn_reflns_limit_l_min 0
_diffrn_reflns_number 2161
_diffrn_reflns_theta_full 24.96
_diffrn_reflns_theta_max 24.96
_diffrn_reflns_theta_min 2.60
_diffrn_standards_interval_time 60
_diffrn_standards_number 3
_exptl_absorpt_coefficient_mu 6.832
_exptl_absorpt_correction_type refdelf
_exptl_absorpt_process_details 'DIFABS, Walker and Stuart'
_exptl_crystal_colour white
_exptl_crystal_density_diffrn 2.642
_exptl_crystal_density_method 'not measured'
_exptl_crystal_description parallepiped
_exptl_crystal_F_000 3920
_exptl_crystal_size_max 0.4
_exptl_crystal_size_mid 0.3
_exptl_crystal_size_min 0.2
_refine_diff_density_max 0.964
_refine_diff_density_min -1.350
_refine_diff_density_rms 0.187
_refine_ls_abs_structure_details 'Flack H D (1983), Acta Cryst. A39, 876-881'
_refine_ls_abs_structure_Flack -0.06(15)
_refine_ls_extinction_method none
_refine_ls_goodness_of_fit_ref 1.062
_refine_ls_hydrogen_treatment refall
_refine_ls_matrix_type full
_refine_ls_number_parameters 152
_refine_ls_number_reflns 2161
_refine_ls_number_restraints 1
_refine_ls_restrained_S_all 1.062
_refine_ls_R_factor_all 0.0869
_refine_ls_R_factor_gt 0.0680
_refine_ls_shift/su_max 0.013
_refine_ls_shift/su_mean 0.002
_refine_ls_structure_factor_coef Fsqd
_refine_ls_weighting_details 'calc w=1/[\s^2^(Fo^2^)+(0.1367P)^2^+0.0000P] where P=(Fo^2^+2Fc^2^)/3'
_refine_ls_weighting_scheme calc
_refine_ls_wR_factor_gt 0.1952
_refine_ls_wR_factor_ref 0.2101
_reflns_number_gt 1570
_reflns_number_total 2161
_reflns_threshold_expression >2sigma(I)
_cod_data_source_file b009666k.txt
_cod_data_source_block 3
_cod_original_sg_symbol_H-M 'C cc2'
_cod_database_code 7216892

loop_
_symmetry_equiv_pos_as_xyz
'x, y, z'
'-x, y, z+1/2'
'x, -y, z+1/2'
'-x, -y, z'
'x+1/2, y+1/2, z'
'-x+1/2, y+1/2, z+1/2'
'x+1/2, -y+1/2, z+1/2'
'-x+1/2, -y+1/2, z'

loop_
_atom_site_label
_atom_site_type_symbol
_atom_site_fract_x
_atom_site_fract_y
_atom_site_fract_z
_atom_site_U_iso_or_equiv
_atom_site_adp_type
_atom_site_occupancy
_atom_site_symmetry_multiplicity
_atom_site_calc_flag
_atom_site_refinement_flags
I1 I 0.73561(10) 0.16606(9) -0.0611(4) 0.1321(11) Uani 1 1 d .
I2 I 0.88857(15) 0.01059(7) -0.3082(3) 0.1298(10) Uani 1 1 d .
I3 I 1.00362(13) 0.14189(10) 0.1293(3) 0.1254(9) Uani 1 1 d .
I4 I 0.90268(12) 0.24089(8) -0.1367(3) 0.1114(7) Uani 1 1 d .
I5 I 0.84431(17) 0.30932(8) 0.4902(3) 0.1314(10) Uani 1 1 d .
I6 I 0.82361(14) 0.11077(8) 0.3640(3) 0.1264(9) Uani 1 1 d .
O1 O 0.7776(10) 0.0779(7) -0.246(3) 0.104(6) Uiso 1 1 d .
O2 O 0.643(3) -0.006(4) -0.238(14) 0.36(4) Uiso 1 1 d .
O3 O 0.612(4) 0.040(3) -0.483(11) 0.32(4) Uiso 1 1 d .
O4 O 0.8885(8) 0.3063(6) 0.139(2) 0.085(5) Uiso 1 1 d .
O5 O 1.012(4) 0.380(2) 0.120(11) 0.31(3) Uiso 1 1 d .
O6 O 0.921(2) 0.4434(18) 0.076(7) 0.23(2) Uiso 1 1 d .
C1 C 0.8195(13) 0.1286(10) -0.066(4) 0.087(7) Uiso 1 1 d .
C2 C 0.8253(12) 0.0899(9) -0.154(3) 0.078(6) Uiso 1 1 d .
C3 C 0.8779(13) 0.0673(9) -0.159(3) 0.086(7) Uiso 1 1 d .
C4 C 0.9266(14) 0.0819(10) -0.080(4) 0.096(8) Uiso 1 1 d .
H4 H 0.9643 0.0661 -0.0868 0.09(3) Uiso 1 1 calc R
C5 C 0.9227(13) 0.1197(9) 0.011(3) 0.077(6) Uiso 1 1 d .
C6 C 0.8698(12) 0.1445(8) 0.016(3) 0.073(6) Uiso 1 1 d .
C7 C 0.8657(10) 0.1832(7) 0.127(3) 0.063(5) Uiso 1 1 d .
C8 C 0.8760(12) 0.2262(9) 0.086(3) 0.074(6) Uiso 1 1 d .
C9 C 0.8763(11) 0.2643(8) 0.183(3) 0.072(6) Uiso 1 1 d .
C10 C 0.8558(15) 0.2566(11) 0.335(4) 0.100(9) Uiso 1 1 d .
C11 C 0.8348(11) 0.2112(8) 0.384(3) 0.076(6) Uiso 1 1 d .
H11 H 0.8166 0.2070 0.4796 0.09(3) Uiso 1 1 calc R
C12 C 0.8429(14) 0.1739(11) 0.283(4) 0.089(7) Uiso 1 1 d .
C13 C 0.733(2) 0.0466(15) -0.161(6) 0.137(14) Uiso 1 1 d .
H13A H 0.7026 0.0637 -0.1009 0.09(3) Uiso 1 1 calc R
H13B H 0.7542 0.0247 -0.0975 0.09(3) Uiso 1 1 calc R
C14 C 0.700(4) 0.022(3) -0.311(14) 0.26(4) Uiso 1 1 d .
C15 C 0.649(2) 0.0636(17) -0.349(7) 0.153(16) Uiso 1 1 d .
H15A H 0.6226 0.0704 -0.2628 0.09(3) Uiso 1 1 calc R
H15B H 0.6702 0.0913 -0.3822 0.09(3) Uiso 1 1 calc R
C16 C 0.9508(15) 0.3210(10) 0.156(4) 0.104(9) Uiso 1 1 d .
H16A H 0.9797 0.2974 0.1228 0.09(3) Uiso 1 1 calc R
H16B H 0.9597 0.3285 0.2613 0.09(3) Uiso 1 1 calc R
C17 C 0.957(3) 0.370(2) 0.039(7) 0.17(2) Uiso 1 1 d .
C18 C 0.919(3) 0.403(2) 0.169(9) 0.20(2) Uiso 1 1 d .
H18A H 0.8774 0.3918 0.1906 0.09(3) Uiso 1 1 calc R
H18B H 0.9428 0.4060 0.2636 0.09(3) Uiso 1 1 calc R

loop_
_atom_site_aniso_label
_atom_site_aniso_U_11
_atom_site_aniso_U_22
_atom_site_aniso_U_33
_atom_site_aniso_U_23
_atom_site_aniso_U_13
_atom_site_aniso_U_12
I1 0.0836(12) 0.1366(18) 0.176(3) -0.0449(19) -0.0306(16) 0.0328(13)
I2 0.178(2) 0.0847(13) 0.127(2) -0.0213(13) 0.0362(19) 0.0078(14)
I3 0.0919(12) 0.174(2) 0.1108(15) -0.0050(16) -0.0272(13) 0.0448(16)
I4 0.1358(18) 0.1109(14) 0.0875(11) 0.0075(12) 0.0142(13) 0.0075(13)
I5 0.190(3) 0.1040(14) 0.0998(14) -0.0199(13) -0.0125(17) 0.0237(16)
I6 0.158(2) 0.0893(13) 0.1316(18) 0.0109(13) 0.0430(18) 0.0047(14)

loop_
_atom_type_symbol
_atom_type_description
_atom_type_scat_dispersion_real
_atom_type_scat_dispersion_imag
_atom_type_scat_source
C C 0.0033 0.0016 'International Tables Vol C Tables 4.2.6.8 and 6.1.1.4'
H H 0.0000 0.0000 'International Tables Vol C Tables 4.2.6.8 and 6.1.1.4'
O O 0.0106 0.0060 'International Tables Vol C Tables 4.2.6.8 and 6.1.1.4'
I I -0.4742 1.8119 'International Tables Vol C Tables 4.2.6.8 and 6.1.1.4'

loop_
_geom_angle_atom_site_label_1
_geom_angle_atom_site_label_2
_geom_angle_atom_site_label_3
_geom_angle
C2 O1 C13 110(3)
C9 O4 C16 116(2)
C6 C1 C2 120(3)
C6 C1 I1 119(2)
C2 C1 I1 121(2)
C3 C2 O1 120(3)
C3 C2 C1 121(3)
O1 C2 C1 119(2)
C2 C3 C4 120(3)
C2 C3 I2 121(2)
C4 C3 I2 119(2)
C3 C4 C5 121(3)
C6 C5 C4 120(3)
C6 C5 I3 120.5(18)
C4 C5 I3 119(2)
C5 C6 C1 117(2)
C5 C6 C7 119(2)
C1 C6 C7 123(2)
C8 C7 C12 119(2)
C8 C7 C6 122(2)
C12 C7 C6 119(2)
C7 C8 C9 126(2)
C7 C8 I4 119.6(19)
C9 C8 I4 113.8(18)
O4 C9 C8 125(2)
O4 C9 C10 119(2)
C8 C9 C10 116(2)
C9 C10 C11 121(3)
C9 C10 I5 122(2)
C11 C10 I5 116(2)
C12 C11 C10 118(3)
C11 C12 C7 119(3)
C11 C12 I6 117(2)
C7 C12 I6 124(2)
O1 C13 C14 98(5)
O2 C14 C13 103(8)
O2 C14 C15 88(6)
C13 C14 C15 97(6)
O3 C15 C14 100(6)
O4 C16 C17 105(3)
O5 C17 C18 87(5)
O5 C17 C16 86(5)
C18 C17 C16 91(4)
O6 C18 C17 94(5)

loop_
_geom_bond_atom_site_label_1
_geom_bond_atom_site_label_2
_geom_bond_distance
I1 C1 2.10(3)
I2 C3 2.12(3)
I3 C5 2.12(3)
I4 C8 2.08(3)
I5 C10 2.07(3)
I6 C12 2.02(3)
O1 C2 1.35(3)
O1 C13 1.52(5)
O2 C14 1.58(11)
O3 C15 1.58(10)
O4 C9 1.31(3)
O4 C16 1.41(4)
O5 C17 1.41(9)
O6 C18 1.45(8)
C1 C6 1.37(4)
C1 C2 1.37(4)
C2 C3 1.30(4)
C3 C4 1.32(4)
C4 C5 1.37(4)
C5 C6 1.34(4)
C6 C7 1.50(3)
C7 C8 1.32(3)
C7 C12 1.48(4)
C8 C9 1.40(4)
C9 C10 1.42(4)
C10 C11 1.47(4)
C11 C12 1.42(4)
C13 C14 1.65(12)
C14 C15 1.65(9)
C16 C17 1.77(7)
C17 C18 1.69(9)
